data_7040177
loop_
_publ_author_name
'Lee, Jhen-Yi'
'Shen, Jiun-Shian'
'Tzeng, Ru-Jiun'
'Lu, I-Chen'
'Lii, Jenn-Huei'
'Hu, Ching-Han'
'Lee, Hon Man'

_publ_section_title
;
 Well-defined palladium(0) complexes bearing N-heterocyclic carbene and
 phosphine moieties: efficient catalytic applications in the Mizoroki-Heck
 reaction and direct C-H functionalization.
;
_journal_issue 25
_journal_name_full 'Dalton transactions (Cambridge, England : 2003)'
_journal_page_first 10375
_journal_page_last 10388
_journal_paper_doi 10.1039/c6dt01323f
_journal_volume 45
_journal_year 2016
_chemical_formula_moiety 'C28 H24 F N2 O3 P Pd, C4 H8 O'
_chemical_formula_sum 'C32 H32 F N2 O4 P Pd'
_chemical_formula_weight 664.96
_space_group_crystal_system triclinic
_space_group_IT_number 2
_space_group_name_Hall '-P 1'
_space_group_name_H-M_alt 'P -1'
_symmetry_cell_setting triclinic
_symmetry_Int_Tables_number 2
_symmetry_space_group_name_Hall '-P 1'
_symmetry_space_group_name_H-M 'P -1'
_atom_sites_solution_hydrogens geom
_audit_creation_method SHELXL-2014/7
_audit_update_record
;
2016-05-21 deposited with the CCDC.
2016-05-23 downloaded from the CCDC.
;
_cell_angle_alpha 76.391(6)
_cell_angle_beta 79.537(6)
_cell_angle_gamma 86.496(6)
_cell_formula_units_Z 4
_cell_length_a 10.723(2)
_cell_length_b 12.725(3)
_cell_length_c 22.555(5)
_cell_measurement_reflns_used 3577
_cell_measurement_temperature 150(2)
_cell_measurement_theta_max 20.3
_cell_measurement_theta_min 2.2
_cell_volume 2940.9(11)
_computing_cell_refinement 'SAINT (Bruker, 2007)'
_computing_data_collection 'APEX2 (Bruker, 2007)'
_computing_data_reduction 'SAINT (Bruker, 2007)'
_computing_molecular_graphics 'SHELXTL (Sheldrick, 2008)'
_computing_publication_material 'DIAMOND (Brandenburg, 2006)'
_computing_structure_refinement 'SHELXTL (Sheldrick, 2008)'
_computing_structure_solution 'SHELXTL (Sheldrick, 2008)'
_diffrn_ambient_temperature 150(2)
_diffrn_measured_fraction_theta_full 0.998
_diffrn_measured_fraction_theta_max 0.997
_diffrn_measurement_device_type 'Bruker SMART APEXII'
_diffrn_measurement_method \w
_diffrn_radiation_probe x-ray
_diffrn_radiation_type MoK\a
_diffrn_radiation_wavelength 0.71073
_diffrn_reflns_av_R_equivalents 0.0821
_diffrn_reflns_av_unetI/netI 0.1084
_diffrn_reflns_Laue_measured_fraction_full 0.998
_diffrn_reflns_Laue_measured_fraction_max 0.997
_diffrn_reflns_limit_h_max 12
_diffrn_reflns_limit_h_min -13
_diffrn_reflns_limit_k_max 16
_diffrn_reflns_limit_k_min -16
_diffrn_reflns_limit_l_max 28
_diffrn_reflns_limit_l_min -28
_diffrn_reflns_number 36736
_diffrn_reflns_point_group_measured_fraction_full 0.998
_diffrn_reflns_point_group_measured_fraction_max 0.997
_diffrn_reflns_theta_full 25.242
_diffrn_reflns_theta_max 26.999
_diffrn_reflns_theta_min 0.943
_diffrn_standards_decay_% 0
_diffrn_standards_interval_count 0
_diffrn_standards_interval_time 0
_diffrn_standards_number 0
_exptl_absorpt_coefficient_mu 0.732
_exptl_absorpt_correction_type multi-scan
_exptl_absorpt_process_details 'SADABS (Sheldrick, 2003)'
_exptl_crystal_colour yellow
_exptl_crystal_density_diffrn 1.502
_exptl_crystal_description prism
_exptl_crystal_F_000 1360
_exptl_crystal_size_max 0.120
_exptl_crystal_size_mid 0.090
_exptl_crystal_size_min 0.080
_exptl_transmission_factor_max 0.943
_exptl_transmission_factor_min 0.924
_refine_diff_density_max 1.221
_refine_diff_density_min -0.954
_refine_diff_density_rms 0.090
_refine_ls_extinction_method none
_refine_ls_goodness_of_fit_ref 0.954
_refine_ls_hydrogen_treatment constr
_refine_ls_matrix_type full
_refine_ls_number_parameters 739
_refine_ls_number_reflns 12813
_refine_ls_number_restraints 0
_refine_ls_restrained_S_all 0.954
_refine_ls_R_factor_all 0.0992
_refine_ls_R_factor_gt 0.0499
_refine_ls_shift/su_max 0.011
_refine_ls_shift/su_mean 0.000
_refine_ls_structure_factor_coef Fsqd
_refine_ls_weighting_details 'w=1/[\s^2^(Fo^2^)+(0.0426P)^2^] where P=(Fo^2^+2Fc^2^)/3'
_refine_ls_weighting_scheme calc
_refine_ls_wR_factor_gt 0.1004
_refine_ls_wR_factor_ref 0.1100
_reflns_Friedel_coverage 0.000
_reflns_number_gt 7195
_reflns_number_total 12813
_reflns_threshold_expression I>2\s
_cod_data_source_file c6dt01323f2.cif
_cod_data_source_block ljy075a
_cod_original_cell_volume 2940.7(12)
_cod_database_code 7040177
_shelx_shelxl_version_number 2014/7
_shelx_space_group_comment
;
The symmetry employed for this shelxl refinement is uniquely defined
by the following loop, which should always be used as a source of
symmetry information in preference to the above space-group names.
They are only intended as comments.
;
_shelx_estimated_absorpt_t_min 0.917
_shelx_estimated_absorpt_t_max 0.944

loop_
_space_group_symop_operation_xyz
'x, y, z'
'-x, -y, -z'

loop_
_atom_site_label
_atom_site_type_symbol
_atom_site_fract_x
_atom_site_fract_y
_atom_site_fract_z
_atom_site_U_iso_or_equiv
_atom_site_adp_type
_atom_site_occupancy
_atom_site_site_symmetry_order
_atom_site_calc_flag
_atom_site_refinement_flags_posn
_atom_site_refinement_flags_adp
C1 C 0.3647(6) 0.0679(5) 0.3172(2) 0.082(2) Uani 1 1 d . .
H1 H 0.4281 0.0766 0.2811 0.099 Uiso 1 1 calc R U
C2 C 0.2993(6) -0.0270(5) 0.3388(3) 0.0721(18) Uani 1 1 d . .
H2 H 0.3174 -0.0835 0.3173 0.087 Uiso 1 1 calc R U
C3 C 0.2102(6) -0.0409(4) 0.3900(3) 0.0740(17) Uani 1 1 d . .
H3 H 0.1661 -0.1071 0.4044 0.089 Uiso 1 1 calc R U
C4 C 0.1820(5) 0.0407(4) 0.4219(3) 0.0587(14) Uani 1 1 d . .
H4 H 0.1188 0.0301 0.4581 0.070 Uiso 1 1 calc R U
C5 C 0.2455(4) 0.1377(3) 0.4012(2) 0.0408(11) Uani 1 1 d . .
C6 C 0.3382(6) 0.1500(4) 0.3479(2) 0.0649(16) Uani 1 1 d . .
H6 H 0.3833 0.2157 0.3328 0.078 Uiso 1 1 calc R U
C7 C 0.3476(4) 0.2413(3) 0.48162(19) 0.0377(11) Uani 1 1 d . .
C8 C 0.3985(5) 0.1423(4) 0.5084(2) 0.0481(12) Uani 1 1 d . .
H8 H 0.3686 0.0773 0.5027 0.058 Uiso 1 1 calc R U
C9 C 0.4926(4) 0.1382(4) 0.5435(2) 0.0487(12) Uani 1 1 d . .
H9 H 0.5277 0.0702 0.5612 0.058 Uiso 1 1 calc R U
C10 C 0.5360(4) 0.2311(4) 0.5530(2) 0.0483(12) Uani 1 1 d . .
H10 H 0.5999 0.2276 0.5776 0.058 Uiso 1 1 calc R U
C11 C 0.4857(4) 0.3295(4) 0.5264(2) 0.0496(13) Uani 1 1 d . .
H11 H 0.5154 0.3941 0.5328 0.060 Uiso 1 1 calc R U
C12 C 0.3929(4) 0.3353(4) 0.4907(2) 0.0423(11) Uani 1 1 d . .
H12 H 0.3598 0.4037 0.4723 0.051 Uiso 1 1 calc R U
C13 C 0.0810(4) 0.2163(3) 0.5007(2) 0.0433(11) Uani 1 1 d . .
H13A H 0.0145 0.1838 0.4858 0.052 Uiso 1 1 calc R U
H13B H 0.1076 0.1625 0.5358 0.052 Uiso 1 1 calc R U
C14 C 0.0281(4) 0.3184(4) 0.52197(19) 0.0438(12) Uani 1 1 d . .
H14A H -0.0265 0.2977 0.5631 0.053 Uiso 1 1 calc R U
H14B H 0.0990 0.3610 0.5261 0.053 Uiso 1 1 calc R U
C15 C -0.1760(4) 0.3979(4) 0.4905(2) 0.0460(12) Uani 1 1 d . .
H15 H -0.2302 0.3725 0.5290 0.055 Uiso 1 1 calc R U
C16 C -0.2109(4) 0.4539(4) 0.4372(2) 0.0495(12) Uani 1 1 d . .
H16 H -0.2948 0.4751 0.4307 0.059 Uiso 1 1 calc R U
C17 C 0.0036(4) 0.4328(3) 0.41771(19) 0.0379(11) Uani 1 1 d . .
C18 C -0.1009(5) 0.5350(4) 0.3291(2) 0.0484(12) Uani 1 1 d . .
H18A H -0.1601 0.5006 0.3108 0.058 Uiso 1 1 calc R U
H18B H -0.0149 0.5307 0.3047 0.058 Uiso 1 1 calc R U
C19 C -0.1393(5) 0.6518(4) 0.32463(19) 0.0452(12) Uani 1 1 d . .
C20 C -0.2650(5) 0.6849(5) 0.3274(2) 0.0638(15) Uani 1 1 d . .
H20 H -0.3282 0.6327 0.3328 0.077 Uiso 1 1 calc R U
C21 C -0.3005(7) 0.7926(6) 0.3223(3) 0.092(2) Uani 1 1 d . .
H21 H -0.3867 0.8158 0.3233 0.110 Uiso 1 1 calc R U
C22 C -0.2053(11) 0.8649(6) 0.3159(3) 0.103(3) Uani 1 1 d . .
C23 C -0.0814(9) 0.8362(6) 0.3128(3) 0.100(2) Uani 1 1 d . .
H23 H -0.0187 0.8885 0.3081 0.120 Uiso 1 1 calc R U
C24 C -0.0487(6) 0.7288(5) 0.3166(2) 0.0656(15) Uani 1 1 d . .
H24 H 0.0382 0.7072 0.3136 0.079 Uiso 1 1 calc R U
C25 C 0.4455(5) 0.4939(4) 0.3418(2) 0.0532(13) Uani 1 1 d . .
C26 C 0.3547(4) 0.4648(4) 0.3092(2) 0.0432(11) Uani 1 1 d . .
H26 H 0.3819 0.4258 0.2752 0.052 Uiso 1 1 calc R U
C27 C 0.2622(4) 0.5523(3) 0.3030(2) 0.0432(11) Uani 1 1 d . .
H27 H 0.2234 0.5759 0.2647 0.052 Uiso 1 1 calc R U
C28 C 0.2964(5) 0.6295(4) 0.3344(2) 0.0484(12) Uani 1 1 d . .
C29 C 0.1850(6) -0.1632(4) 0.1642(3) 0.0740(18) Uani 1 1 d . .
H29 H 0.1866 -0.2370 0.1855 0.089 Uiso 1 1 calc R U
C30 C 0.2385(8) -0.0870(5) 0.1845(3) 0.104(3) Uani 1 1 d . .
H30 H 0.2796 -0.1080 0.2195 0.125 Uiso 1 1 calc R U
C31 C 0.2332(6) 0.0214(4) 0.1543(3) 0.080(2) Uani 1 1 d . .
H31 H 0.2704 0.0739 0.1690 0.096 Uiso 1 1 calc R U
C32 C 0.1745(4) 0.0539(3) 0.1030(2) 0.0398(11) Uani 1 1 d . .
C33 C 0.1254(5) -0.0257(4) 0.0828(2) 0.0566(14) Uani 1 1 d . .
H33 H 0.0875 -0.0063 0.0467 0.068 Uiso 1 1 calc R U
C34 C 0.1294(5) -0.1328(4) 0.1131(3) 0.0683(16) Uani 1 1 d . .
H34 H 0.0930 -0.1858 0.0983 0.082 Uiso 1 1 calc R U
C35 C 0.4013(5) 0.1496(4) -0.0063(2) 0.0498(12) Uani 1 1 d . .
H35 H 0.3683 0.0796 -0.0007 0.060 Uiso 1 1 calc R U
C36 C 0.5178(5) 0.1748(4) -0.0429(2) 0.0545(13) Uani 1 1 d . .
H36 H 0.5645 0.1221 -0.0619 0.065 Uiso 1 1 calc R U
C37 C 0.5673(5) 0.2757(4) -0.0520(2) 0.0517(13) Uani 1 1 d . .
H37 H 0.6470 0.2934 -0.0779 0.062 Uiso 1 1 calc R U
C38 C 0.4992(4) 0.3515(4) -0.0229(2) 0.0514(13) Uani 1 1 d . .
H38 H 0.5331 0.4211 -0.0285 0.062 Uiso 1 1 calc R U
C39 C 0.3830(4) 0.3260(4) 0.0139(2) 0.0446(12) Uani 1 1 d . .
H39 H 0.3374 0.3782 0.0338 0.054 Uiso 1 1 calc R U
C40 C 0.3313(4) 0.2245(3) 0.02238(19) 0.0377(10) Uani 1 1 d . .
C41 C 0.0785(4) 0.2106(4) 0.0048(2) 0.0443(12) Uani 1 1 d . .
H41A H 0.1288 0.1822 -0.0297 0.053 Uiso 1 1 calc R U
H41B H 0.0005 0.1678 0.0205 0.053 Uiso 1 1 calc R U
C42 C 0.0430(4) 0.3306(3) -0.01895(19) 0.0434(11) Uani 1 1 d . .
H42A H 0.1185 0.3755 -0.0249 0.052 Uiso 1 1 calc R U
H42B H 0.0155 0.3404 -0.0595 0.052 Uiso 1 1 calc R U
C43 C -0.2502(5) 0.4152(4) 0.0628(2) 0.0532(13) Uani 1 1 d . .
H43 H -0.3374 0.4360 0.0682 0.064 Uiso 1 1 calc R U
C44 C -0.1789(5) 0.3959(4) 0.0115(2) 0.0465(12) Uani 1 1 d . .
H44 H -0.2054 0.4014 -0.0271 0.056 Uiso 1 1 calc R U
C45 C -0.0530(4) 0.3673(3) 0.08410(19) 0.0364(10) Uani 1 1 d . .
C46 C -0.2179(5) 0.4074(4) 0.1713(2) 0.0553(14) Uani 1 1 d . .
H46A H -0.1479 0.3881 0.1954 0.066 Uiso 1 1 calc R U
H46B H -0.2867 0.3551 0.1903 0.066 Uiso 1 1 calc R U
C47 C -0.2675(5) 0.5209(4) 0.17498(19) 0.0443(12) Uani 1 1 d . .
C48 C -0.3968(5) 0.5428(4) 0.1810(2) 0.0551(14) Uani 1 1 d . .
H48 H -0.4534 0.4872 0.1827 0.066 Uiso 1 1 calc R U
C49 C -0.4440(5) 0.6455(5) 0.1847(2) 0.0648(15) Uani 1 1 d . .
H49 H -0.5325 0.6617 0.1894 0.078 Uiso 1 1 calc R U
C50 C -0.3579(7) 0.7224(5) 0.1813(3) 0.0741(18) Uani 1 1 d . .
C51 C -0.2303(6) 0.7038(5) 0.1752(2) 0.0691(16) Uani 1 1 d . .
H51 H -0.1738 0.7601 0.1725 0.083 Uiso 1 1 calc R U
C52 C -0.1864(5) 0.6015(5) 0.1730(2) 0.0576(14) Uani 1 1 d . .
H52 H -0.0980 0.5859 0.1700 0.069 Uiso 1 1 calc R U
C53 C 0.3288(6) 0.3606(5) 0.1660(3) 0.0605(15) Uani 1 1 d . .
C54 C 0.2118(5) 0.3093(4) 0.1980(2) 0.0518(13) Uani 1 1 d . .
H54 H 0.2114 0.2444 0.2331 0.062 Uiso 1 1 calc R U
C55 C 0.1162(4) 0.3934(4) 0.2008(2) 0.0436(12) Uani 1 1 d . .
H55 H 0.0478 0.3902 0.2378 0.052 Uiso 1 1 calc R U
C56 C 0.1764(5) 0.4935(4) 0.1668(2) 0.0481(12) Uani 1 1 d . .
C57 C 0.8131(7) 0.0651(7) 0.1564(3) 0.121(3) Uani 1 1 d . .
H57A H 0.8707 0.1198 0.1606 0.145 Uiso 1 1 calc R U
H57B H 0.8342 -0.0060 0.1820 0.145 Uiso 1 1 calc R U
C58 C 0.6784(9) 0.0959(7) 0.1752(4) 0.126(3) Uani 1 1 d . .
H58A H 0.6369 0.0404 0.2106 0.152 Uiso 1 1 calc R U
H58B H 0.6726 0.1661 0.1875 0.152 Uiso 1 1 calc R U
C59 C 0.6179(7) 0.1042(7) 0.1216(4) 0.121(3) Uani 1 1 d . .
H59A H 0.5511 0.0495 0.1305 0.145 Uiso 1 1 calc R U
H59B H 0.5792 0.1770 0.1096 0.145 Uiso 1 1 calc R U
C60 C 0.7169(9) 0.0851(7) 0.0737(4) 0.117(3) Uani 1 1 d . .
H60A H 0.6925 0.0256 0.0569 0.140 Uiso 1 1 calc R U
H60B H 0.7277 0.1508 0.0396 0.140 Uiso 1 1 calc R U
C61 C 0.9265(8) 0.1939(7) 0.3434(5) 0.135(3) Uani 1 1 d . .
H61A H 1.0004 0.2311 0.3490 0.162 Uiso 1 1 calc R U
H61B H 0.9579 0.1400 0.3185 0.162 Uiso 1 1 calc R U
C62 C 0.8560(11) 0.1395(8) 0.4039(4) 0.143(4) Uani 1 1 d . .
H62A H 0.8784 0.1681 0.4378 0.171 Uiso 1 1 calc R U
H62B H 0.8717 0.0604 0.4124 0.171 Uiso 1 1 calc R U
C63 C 0.7137(13) 0.1692(10) 0.3954(5) 0.206(8) Uani 1 1 d . .
H63A H 0.6640 0.1033 0.4014 0.247 Uiso 1 1 calc R U
H63B H 0.6721 0.2129 0.4247 0.247 Uiso 1 1 calc R U
C64 C 0.7270(10) 0.2277(10) 0.3356(8) 0.196(7) Uani 1 1 d . .
H64A H 0.6638 0.2880 0.3331 0.235 Uiso 1 1 calc R U
H64B H 0.7080 0.1808 0.3091 0.235 Uiso 1 1 calc R U
F1 F -0.4061(4) 0.8233(3) 0.18519(18) 0.1164(14) Uani 1 1 d . .
F2 F -0.2420(6) 0.9715(3) 0.31266(19) 0.168(2) Uani 1 1 d . .
N1 N -0.1713(4) 0.3986(3) 0.10661(16) 0.0440(10) Uani 1 1 d . .
N2 N -0.0589(3) 0.3665(3) 0.02486(16) 0.0386(9) Uani 1 1 d . .
N3 N -0.0457(3) 0.3848(3) 0.47786(15) 0.0354(8) Uani 1 1 d . .
N4 N -0.1010(3) 0.4743(3) 0.39391(16) 0.0406(9) Uani 1 1 d . .
O1 O 0.5446(3) 0.4532(3) 0.35496(17) 0.0720(11) Uani 1 1 d . .
O2 O 0.4043(3) 0.5903(3) 0.36055(14) 0.0557(9) Uani 1 1 d . .
O3 O 0.2509(4) 0.7169(3) 0.34163(17) 0.0696(11) Uani 1 1 d . .
O4 O 0.4378(4) 0.3292(3) 0.1577(2) 0.0910(14) Uani 1 1 d . .
O5 O 0.3021(3) 0.4727(3) 0.14403(16) 0.0587(9) Uani 1 1 d . .
O6 O 0.1374(3) 0.5872(3) 0.15695(17) 0.0691(11) Uani 1 1 d . .
O8 O 0.8450(8) 0.2691(7) 0.3126(3) 0.178(3) Uani 1 1 d . .
O7 O 0.8230(5) 0.0602(6) 0.0931(3) 0.171(3) Uani 1 1 d . .
P2 P 0.21764(11) 0.25205(9) 0.43789(5) 0.0366(3) Uani 1 1 d . .
P1 P 0.17170(11) 0.19734(9) 0.06724(5) 0.0374(3) Uani 1 1 d . .
Pd1 Pd 0.09935(3) 0.31593(3) 0.12893(2) 0.03737(11) Uani 1 1 d . .
Pd2 Pd 0.18909(3) 0.41936(3) 0.37567(2) 0.03552(10) Uani 1 1 d . .

loop_
_atom_site_aniso_label
_atom_site_aniso_U_11
_atom_site_aniso_U_22
_atom_site_aniso_U_33
_atom_site_aniso_U_23
_atom_site_aniso_U_13
_atom_site_aniso_U_12
C1 0.133(6) 0.054(4) 0.052(3) -0.013(3) 0.001(4) 0.005(4)
C2 0.103(5) 0.052(4) 0.078(4) -0.034(3) -0.044(4) 0.027(4)
C3 0.085(5) 0.040(3) 0.107(5) -0.026(3) -0.030(4) -0.001(3)
C4 0.054(3) 0.044(3) 0.081(4) -0.020(3) -0.013(3) -0.005(3)
C5 0.045(3) 0.035(3) 0.049(3) -0.012(2) -0.026(2) 0.007(2)
C6 0.092(5) 0.042(3) 0.061(3) -0.016(3) -0.008(3) 0.001(3)
C7 0.034(3) 0.037(3) 0.043(3) -0.008(2) -0.012(2) 0.004(2)
C8 0.055(3) 0.034(3) 0.061(3) -0.015(2) -0.019(3) 0.000(2)
C9 0.048(3) 0.051(3) 0.051(3) -0.011(2) -0.021(2) 0.009(2)
C10 0.042(3) 0.060(3) 0.046(3) -0.011(2) -0.018(2) -0.004(3)
C11 0.048(3) 0.052(3) 0.057(3) -0.022(3) -0.016(3) -0.006(3)
C12 0.042(3) 0.036(3) 0.049(3) -0.007(2) -0.015(2) 0.002(2)
C13 0.037(3) 0.037(3) 0.052(3) 0.001(2) -0.010(2) -0.002(2)
C14 0.042(3) 0.051(3) 0.036(3) -0.003(2) -0.010(2) -0.006(2)
C15 0.034(3) 0.049(3) 0.050(3) -0.007(2) -0.003(2) 0.006(2)
C16 0.036(3) 0.050(3) 0.061(3) -0.014(3) -0.008(3) 0.010(2)
C17 0.045(3) 0.030(2) 0.041(3) -0.009(2) -0.011(2) 0.002(2)
C18 0.052(3) 0.055(3) 0.042(3) -0.014(2) -0.018(2) 0.011(3)
C19 0.050(3) 0.050(3) 0.036(3) -0.007(2) -0.013(2) 0.011(3)
C20 0.065(4) 0.062(4) 0.057(3) -0.002(3) -0.010(3) 0.007(3)
C21 0.094(6) 0.102(6) 0.057(4) 0.000(4) 0.003(4) 0.061(5)
C22 0.180(10) 0.060(5) 0.060(4) -0.013(4) -0.017(6) 0.041(6)
C23 0.165(8) 0.056(5) 0.083(5) -0.003(4) -0.049(5) -0.018(5)
C24 0.071(4) 0.060(4) 0.066(4) -0.002(3) -0.028(3) 0.001(3)
C25 0.050(3) 0.051(3) 0.053(3) -0.005(3) -0.003(3) -0.003(3)
C26 0.040(3) 0.044(3) 0.045(3) -0.008(2) -0.008(2) -0.005(2)
C27 0.050(3) 0.041(3) 0.041(3) -0.005(2) -0.018(2) -0.007(2)
C28 0.050(3) 0.043(3) 0.051(3) 0.004(2) -0.017(2) -0.013(3)
C29 0.112(5) 0.039(3) 0.064(4) -0.007(3) -0.003(4) 0.001(3)
C30 0.208(8) 0.053(4) 0.062(4) -0.010(3) -0.060(5) 0.011(5)
C31 0.144(6) 0.044(3) 0.067(4) -0.014(3) -0.054(4) 0.003(4)
C32 0.044(3) 0.034(2) 0.042(3) -0.013(2) -0.004(2) 0.001(2)
C33 0.057(3) 0.040(3) 0.079(4) -0.017(3) -0.023(3) -0.001(3)
C34 0.062(4) 0.043(3) 0.103(5) -0.022(3) -0.013(4) -0.004(3)
C35 0.050(3) 0.037(3) 0.062(3) -0.011(2) -0.009(3) -0.006(2)
C36 0.050(3) 0.054(3) 0.059(3) -0.018(3) -0.002(3) 0.004(3)
C37 0.040(3) 0.056(3) 0.057(3) -0.009(3) -0.006(2) -0.004(3)
C38 0.045(3) 0.044(3) 0.068(3) -0.012(3) -0.016(3) -0.005(2)
C39 0.038(3) 0.040(3) 0.059(3) -0.018(2) -0.008(2) 0.002(2)
C40 0.037(3) 0.036(3) 0.044(3) -0.013(2) -0.012(2) 0.003(2)
C41 0.042(3) 0.051(3) 0.047(3) -0.022(2) -0.011(2) 0.000(2)
C42 0.046(3) 0.050(3) 0.037(3) -0.011(2) -0.011(2) -0.005(2)
C43 0.041(3) 0.060(3) 0.059(3) -0.010(3) -0.021(3) 0.015(3)
C44 0.047(3) 0.048(3) 0.049(3) -0.010(2) -0.022(3) 0.005(2)
C45 0.040(3) 0.032(2) 0.037(2) -0.0089(19) -0.008(2) 0.000(2)
C46 0.058(3) 0.063(3) 0.038(3) -0.003(2) -0.008(2) 0.011(3)
C47 0.042(3) 0.057(3) 0.032(2) -0.010(2) -0.004(2) 0.005(3)
C48 0.045(3) 0.072(4) 0.048(3) -0.017(3) -0.003(2) -0.004(3)
C49 0.058(4) 0.078(4) 0.062(4) -0.026(3) -0.013(3) 0.023(3)
C50 0.109(6) 0.056(4) 0.059(4) -0.022(3) -0.016(4) 0.022(4)
C51 0.078(5) 0.069(4) 0.062(4) -0.019(3) -0.007(3) -0.017(4)
C52 0.048(3) 0.079(4) 0.045(3) -0.013(3) -0.007(2) 0.001(3)
C53 0.057(4) 0.071(4) 0.073(4) -0.042(3) -0.033(3) 0.012(3)
C54 0.065(4) 0.052(3) 0.044(3) -0.010(2) -0.030(3) 0.011(3)
C55 0.054(3) 0.047(3) 0.036(2) -0.015(2) -0.014(2) -0.004(2)
C56 0.050(3) 0.054(3) 0.052(3) -0.028(3) -0.020(3) -0.001(3)
C57 0.078(6) 0.197(9) 0.075(5) -0.003(5) -0.015(4) -0.018(6)
C58 0.159(9) 0.123(7) 0.087(6) -0.027(5) 0.004(6) 0.012(6)
C59 0.086(6) 0.133(7) 0.136(8) -0.027(6) -0.013(6) 0.028(5)
C60 0.110(7) 0.143(7) 0.121(7) -0.063(6) -0.047(6) 0.023(6)
C61 0.107(7) 0.140(8) 0.144(8) 0.020(6) -0.057(7) -0.006(6)
C62 0.188(10) 0.140(8) 0.101(7) 0.005(6) -0.065(7) -0.016(8)
C63 0.263(17) 0.151(10) 0.159(10) -0.060(8) 0.145(12) -0.105(11)
C64 0.080(8) 0.185(12) 0.37(2) -0.163(14) -0.020(10) -0.001(7)
F1 0.161(4) 0.076(3) 0.117(3) -0.040(2) -0.025(3) 0.035(3)
F2 0.328(7) 0.061(3) 0.112(3) -0.025(2) -0.051(4) 0.075(3)
N1 0.043(2) 0.050(2) 0.038(2) -0.0063(18) -0.0110(19) 0.0082(19)
N2 0.041(2) 0.037(2) 0.038(2) -0.0070(17) -0.0142(18) 0.0018(18)
N3 0.034(2) 0.033(2) 0.039(2) -0.0074(17) -0.0088(17) 0.0028(17)
N4 0.037(2) 0.041(2) 0.043(2) -0.0090(18) -0.0102(19) 0.0054(18)
O1 0.047(2) 0.076(3) 0.087(3) 0.002(2) -0.023(2) 0.000(2)
O2 0.054(2) 0.062(2) 0.056(2) -0.0087(18) -0.0246(18) -0.0100(18)
O3 0.082(3) 0.040(2) 0.096(3) -0.023(2) -0.030(2) 0.0000(19)
O4 0.043(2) 0.114(4) 0.141(4) -0.073(3) -0.032(3) 0.019(2)
O5 0.053(2) 0.056(2) 0.074(2) -0.0258(19) -0.0126(19) -0.0091(18)
O6 0.078(3) 0.042(2) 0.098(3) -0.028(2) -0.028(2) 0.0005(19)
O8 0.149(7) 0.241(8) 0.128(5) -0.003(5) -0.033(5) 0.005(6)
O7 0.079(4) 0.306(9) 0.094(4) 0.000(5) 0.001(3) 0.035(5)
P2 0.0361(7) 0.0298(6) 0.0446(7) -0.0055(5) -0.0124(6) -0.0008(5)
P1 0.0372(7) 0.0342(6) 0.0456(7) -0.0150(5) -0.0123(6) 0.0003(5)
Pd1 0.0403(2) 0.0358(2) 0.0405(2) -0.01298(16) -0.01364(17) 0.00120(16)
Pd2 0.0346(2) 0.03069(19) 0.0404(2) -0.00486(15) -0.00819(16) -0.00160(15)

loop_
_atom_type_symbol
_atom_type_description
_atom_type_scat_dispersion_real
_atom_type_scat_dispersion_imag
_atom_type_scat_source
C C 0.0033 0.0016 'International Tables Vol C Tables 4.2.6.8 and 6.1.1.4'
H H 0.0000 0.0000 'International Tables Vol C Tables 4.2.6.8 and 6.1.1.4'
N N 0.0061 0.0033 'International Tables Vol C Tables 4.2.6.8 and 6.1.1.4'
O O 0.0106 0.0060 'International Tables Vol C Tables 4.2.6.8 and 6.1.1.4'
F F 0.0171 0.0103 'International Tables Vol C Tables 4.2.6.8 and 6.1.1.4'
P P 0.1023 0.0942 'International Tables Vol C Tables 4.2.6.8 and 6.1.1.4'
Pd Pd -0.9988 1.0072 'International Tables Vol C Tables 4.2.6.8 and 6.1.1.4'

loop_
_geom_angle_atom_site_label_1
_geom_angle_atom_site_label_2
_geom_angle_atom_site_label_3
_geom_angle
C2 C1 C6 119.9(6)
C2 C1 H1 120.1
C6 C1 H1 120.1
C3 C2 C1 120.8(5)
C3 C2 H2 119.6
C1 C2 H2 119.6
C2 C3 C4 120.5(5)
C2 C3 H3 119.8
C4 C3 H3 119.8
C5 C4 C3 120.3(5)
C5 C4 H4 119.8
C3 C4 H4 119.8
C4 C5 C6 118.2(4)
C4 C5 P2 125.1(4)
C6 C5 P2 116.7(3)
C1 C6 C5 120.4(5)
C1 C6 H6 119.8
C5 C6 H6 119.8
C8 C7 C12 118.8(4)
C8 C7 P2 122.3(3)
C12 C7 P2 118.8(3)
C7 C8 C9 120.1(4)
C7 C8 H8 119.9
C9 C8 H8 119.9
C10 C9 C8 120.8(5)
C10 C9 H9 119.6
C8 C9 H9 119.6
C9 C10 C11 119.2(5)
C9 C10 H10 120.4
C11 C10 H10 120.4
C10 C11 C12 120.8(4)
C10 C11 H11 119.6
C12 C11 H11 119.6
C11 C12 C7 120.2(4)
C11 C12 H12 119.9
C7 C12 H12 119.9
C14 C13 P2 109.2(3)
C14 C13 H13A 109.8
P2 C13 H13A 109.8
C14 C13 H13B 109.8
P2 C13 H13B 109.8
H13A C13 H13B 108.3
N3 C14 C13 110.9(4)
N3 C14 H14A 109.4
C13 C14 H14A 109.4
N3 C14 H14B 109.4
C13 C14 H14B 109.4
H14A C14 H14B 108.0
C16 C15 N3 106.2(4)
C16 C15 H15 126.9
N3 C15 H15 126.9
C15 C16 N4 106.7(4)
C15 C16 H16 126.7
N4 C16 H16 126.7
N4 C17 N3 102.8(4)
N4 C17 Pd2 131.1(3)
N3 C17 Pd2 125.5(3)
N4 C18 C19 112.5(4)
N4 C18 H18A 109.1
C19 C18 H18A 109.1
N4 C18 H18B 109.1
C19 C18 H18B 109.1
H18A C18 H18B 107.8
C20 C19 C24 118.5(5)
C20 C19 C18 121.1(5)
C24 C19 C18 120.3(5)
C19 C20 C21 121.3(6)
C19 C20 H20 119.3
C21 C20 H20 119.3
C22 C21 C20 117.0(6)
C22 C21 H21 121.5
C20 C21 H21 121.5
C23 C22 C21 123.6(7)
C23 C22 F2 119.7(9)
C21 C22 F2 116.6(9)
C22 C23 C24 117.9(7)
C22 C23 H23 121.0
C24 C23 H23 121.0
C19 C24 C23 121.5(6)
C19 C24 H24 119.3
C23 C24 H24 119.3
O1 C25 O2 117.7(5)
O1 C25 C26 133.2(5)
O2 C25 C26 109.1(4)
C25 C26 C27 106.6(4)
C25 C26 Pd2 106.5(3)
C27 C26 Pd2 70.8(2)
C25 C26 H26 120.7
C27 C26 H26 120.7
Pd2 C26 H26 120.7
C28 C27 C26 107.1(4)
C28 C27 Pd2 104.5(3)
C26 C27 Pd2 69.5(2)
C28 C27 H27 121.3
C26 C27 H27 121.3
Pd2 C27 H27 121.3
O3 C28 O2 118.3(4)
O3 C28 C27 132.9(5)
O2 C28 C27 108.8(4)
C34 C29 C30 119.4(5)
C34 C29 H29 120.3
C30 C29 H29 120.3
C29 C30 C31 120.3(6)
C29 C30 H30 119.8
C31 C30 H30 119.8
C32 C31 C30 120.9(5)
C32 C31 H31 119.5
C30 C31 H31 119.5
C33 C32 C31 117.0(4)
C33 C32 P1 125.6(4)
C31 C32 P1 117.5(4)
C32 C33 C34 122.1(5)
C32 C33 H33 119.0
C34 C33 H33 119.0
C29 C34 C33 120.3(5)
C29 C34 H34 119.9
C33 C34 H34 119.9
C36 C35 C40 121.1(4)
C36 C35 H35 119.5
C40 C35 H35 119.5
C37 C36 C35 120.6(5)
C37 C36 H36 119.7
C35 C36 H36 119.7
C36 C37 C38 119.2(4)
C36 C37 H37 120.4
C38 C37 H37 120.4
C37 C38 C39 120.2(4)
C37 C38 H38 119.9
C39 C38 H38 119.9
C38 C39 C40 120.9(4)
C38 C39 H39 119.6
C40 C39 H39 119.6
C35 C40 C39 118.1(4)
C35 C40 P1 122.5(3)
C39 C40 P1 119.4(3)
C42 C41 P1 109.8(3)
C42 C41 H41A 109.7
P1 C41 H41A 109.7
C42 C41 H41B 109.7
P1 C41 H41B 109.7
H41A C41 H41B 108.2
N2 C42 C41 111.0(3)
N2 C42 H42A 109.4
C41 C42 H42A 109.4
N2 C42 H42B 109.4
C41 C42 H42B 109.4
H42A C42 H42B 108.0
C44 C43 N1 106.0(4)
C44 C43 H43 127.0
N1 C43 H43 127.0
C43 C44 N2 107.2(4)
C43 C44 H44 126.4
N2 C44 H44 126.4
N1 C45 N2 103.5(4)
N1 C45 Pd1 130.0(3)
N2 C45 Pd1 126.2(3)
N1 C46 C47 112.1(4)
N1 C46 H46A 109.2
C47 C46 H46A 109.2
N1 C46 H46B 109.2
C47 C46 H46B 109.2
H46A C46 H46B 107.9
C52 C47 C48 119.4(5)
C52 C47 C46 121.2(5)
C48 C47 C46 119.4(5)
C49 C48 C47 120.4(5)
C49 C48 H48 119.8
C47 C48 H48 119.8
C50 C49 C48 117.2(5)
C50 C49 H49 121.4
C48 C49 H49 121.4
F1 C50 C49 116.4(6)
F1 C50 C51 119.5(7)
C49 C50 C51 124.0(6)
C52 C51 C50 117.7(6)
C52 C51 H51 121.1
C50 C51 H51 121.1
C51 C52 C47 121.3(5)
C51 C52 H52 119.3
C47 C52 H52 119.3
O4 C53 O5 118.2(6)
O4 C53 C54 133.7(6)
O5 C53 C54 108.0(4)
C55 C54 C53 107.3(4)
C55 C54 Pd1 70.3(2)
C53 C54 Pd1 105.7(3)
C55 C54 H54 120.9
C53 C54 H54 120.9
Pd1 C54 H54 120.9
C54 C55 C56 106.5(4)
C54 C55 Pd1 70.1(2)
C56 C55 Pd1 102.3(3)
C54 C55 H55 121.9
C56 C55 H55 121.9
Pd1 C55 H55 121.9
O6 C56 O5 118.4(5)
O6 C56 C55 132.1(5)
O5 C56 C55 109.4(4)
O7 C57 C58 104.5(6)
O7 C57 H57A 110.9
C58 C57 H57A 110.9
O7 C57 H57B 110.9
C58 C57 H57B 110.9
H57A C57 H57B 108.9
C59 C58 C57 106.3(6)
C59 C58 H58A 110.5
C57 C58 H58A 110.5
C59 C58 H58B 110.5
C57 C58 H58B 110.5
H58A C58 H58B 108.7
C60 C59 C58 105.3(7)
C60 C59 H59A 110.7
C58 C59 H59A 110.7
C60 C59 H59B 110.7
C58 C59 H59B 110.7
H59A C59 H59B 108.8
O7 C60 C59 112.1(7)
O7 C60 H60A 109.2
C59 C60 H60A 109.2
O7 C60 H60B 109.2
C59 C60 H60B 109.2
H60A C60 H60B 107.9
O8 C61 C62 108.6(8)
O8 C61 H61A 110.0
C62 C61 H61A 110.0
O8 C61 H61B 110.0
C62 C61 H61B 110.0
H61A C61 H61B 108.4
C61 C62 C63 101.8(7)
C61 C62 H62A 111.4
C63 C62 H62A 111.4
C61 C62 H62B 111.4
C63 C62 H62B 111.4
H62A C62 H62B 109.3
C64 C63 C62 102.6(8)
C64 C63 H63A 111.2
C62 C63 H63A 111.2
C64 C63 H63B 111.2
C62 C63 H63B 111.2
H63A C63 H63B 109.2
C63 C64 O8 113.7(12)
C63 C64 H64A 108.8
O8 C64 H64A 108.8
C63 C64 H64B 108.8
O8 C64 H64B 108.8
H64A C64 H64B 107.7
C45 N1 C43 112.0(4)
C45 N1 C46 125.6(4)
C43 N1 C46 122.3(4)
C45 N2 C44 111.3(4)
C45 N2 C42 125.5(4)
C44 N2 C42 123.0(4)
C17 N3 C15 112.1(4)
C17 N3 C14 124.3(4)
C15 N3 C14 123.3(4)
C17 N4 C16 112.3(4)
C17 N4 C18 125.1(4)
C16 N4 C18 122.6(4)
C25 O2 C28 107.9(4)
C56 O5 C53 108.4(4)
C64 O8 C61 104.4(9)
C60 O7 C57 111.6(6)
C5 P2 C7 103.83(19)
C5 P2 C13 106.0(2)
C7 P2 C13 101.4(2)
C5 P2 Pd2 117.44(15)
C7 P2 Pd2 115.21(14)
C13 P2 Pd2 111.33(14)
C32 P1 C40 104.67(19)
C32 P1 C41 105.2(2)
C40 P1 C41 100.9(2)
C32 P1 Pd1 118.44(14)
C40 P1 Pd1 114.52(14)
C41 P1 Pd1 111.24(14)
C45 Pd1 C54 154.79(18)
C45 Pd1 C55 115.37(17)
C54 Pd1 C55 39.64(16)
C45 Pd1 P1 93.01(12)
C54 Pd1 P1 112.12(13)
C55 Pd1 P1 151.58(13)
C17 Pd2 C26 156.29(17)
C17 Pd2 C27 116.84(17)
C26 Pd2 C27 39.71(16)
C17 Pd2 P2 93.07(12)
C26 Pd2 P2 110.48(12)
C27 Pd2 P2 150.08(13)

loop_
_geom_bond_atom_site_label_1
_geom_bond_atom_site_label_2
_geom_bond_distance
C1 C2 1.375(8)
C1 C6 1.373(7)
C1 H1 0.9500
C2 C3 1.341(7)
C2 H2 0.9500
C3 C4 1.386(7)
C3 H3 0.9500
C4 C5 1.385(6)
C4 H4 0.9500
C5 C6 1.398(6)
C5 P2 1.821(4)
C6 H6 0.9500
C7 C8 1.389(6)
C7 C12 1.389(6)
C7 P2 1.829(4)
C8 C9 1.382(6)
C8 H8 0.9500
C9 C10 1.371(6)
C9 H9 0.9500
C10 C11 1.378(6)
C10 H10 0.9500
C11 C12 1.377(6)
C11 H11 0.9500
C12 H12 0.9500
C13 C14 1.532(6)
C13 P2 1.840(4)
C13 H13A 0.9900
C13 H13B 0.9900
C14 N3 1.462(5)
C14 H14A 0.9900
C14 H14B 0.9900
C15 C16 1.349(6)
C15 N3 1.382(5)
C15 H15 0.9500
C16 N4 1.383(5)
C16 H16 0.9500
C17 N4 1.356(5)
C17 N3 1.372(5)
C17 Pd2 2.057(4)
C18 N4 1.484(5)
C18 C19 1.503(6)
C18 H18A 0.9900
C18 H18B 0.9900
C19 C20 1.382(6)
C19 C24 1.380(7)
C20 C21 1.384(8)
C20 H20 0.9500
C21 C22 1.381(10)
C21 H21 0.9500
C22 C23 1.350(10)
C22 F2 1.378(7)
C23 C24 1.377(8)
C23 H23 0.9500
C24 H24 0.9500
C25 O1 1.209(6)
C25 O2 1.411(6)
C25 C26 1.434(7)
C26 C27 1.444(6)
C26 Pd2 2.117(4)
C26 H26 1.0000
C27 C28 1.438(6)
C27 Pd2 2.134(4)
C27 H27 1.0000
C28 O3 1.221(5)
C28 O2 1.405(5)
C29 C34 1.357(7)
C29 C30 1.361(8)
C29 H29 0.9500
C30 C31 1.391(7)
C30 H30 0.9500
C31 C32 1.382(6)
C31 H31 0.9500
C32 C33 1.371(6)
C32 P1 1.815(4)
C33 C34 1.376(7)
C33 H33 0.9500
C34 H34 0.9500
C35 C36 1.376(6)
C35 C40 1.385(6)
C35 H35 0.9500
C36 C37 1.375(6)
C36 H36 0.9500
C37 C38 1.389(6)
C37 H37 0.9500
C38 C39 1.377(6)
C38 H38 0.9500
C39 C40 1.394(6)
C39 H39 0.9500
C40 P1 1.830(4)
C41 C42 1.544(6)
C41 P1 1.842(4)
C41 H41A 0.9900
C41 H41B 0.9900
C42 N2 1.462(5)
C42 H42A 0.9900
C42 H42B 0.9900
C43 C44 1.332(6)
C43 N1 1.386(5)
C43 H43 0.9500
C44 N2 1.383(5)
C44 H44 0.9500
C45 N1 1.351(5)
C45 N2 1.351(5)
C45 Pd1 2.068(4)
C46 N1 1.482(5)
C46 C47 1.524(6)
C46 H46A 0.9900
C46 H46B 0.9900
C47 C52 1.372(7)
C47 C48 1.386(6)
C48 C49 1.389(7)
C48 H48 0.9500
C49 C50 1.365(8)
C49 H49 0.9500
C50 F1 1.371(6)
C50 C51 1.361(8)
C51 C52 1.366(7)
C51 H51 0.9500
C52 H52 0.9500
C53 O4 1.208(6)
C53 O5 1.425(6)
C53 C54 1.439(7)
C54 C55 1.439(6)
C54 Pd1 2.121(5)
C54 H54 1.0000
C55 C56 1.445(6)
C55 Pd1 2.124(4)
C55 H55 1.0000
C56 O6 1.222(5)
C56 O5 1.385(5)
C57 O7 1.429(8)
C57 C58 1.486(9)
C57 H57A 0.9900
C57 H57B 0.9900
C58 C59 1.452(9)
C58 H58A 0.9900
C58 H58B 0.9900
C59 C60 1.424(9)
C59 H59A 0.9900
C59 H59B 0.9900
C60 O7 1.288(8)
C60 H60A 0.9900
C60 H60B 0.9900
C61 O8 1.403(8)
C61 C62 1.470(11)
C61 H61A 0.9900
C61 H61B 0.9900
C62 C63 1.584(14)
C62 H62A 0.9900
C62 H62B 0.9900
C63 C64 1.367(16)
C63 H63A 0.9900
C63 H63B 0.9900
C64 O8 1.365(11)
C64 H64A 0.9900
C64 H64B 0.9900
P2 Pd2 2.2947(12)
P1 Pd1 2.2952(12)
